data_1507998
loop_
_publ_author_name
'Campbell, Michael G.'
'Powers, David C.'
'Raynaud, Jean'
'Graham, Michael J.'
'Xie, Ping'
'Lee, Eunsung'
'Ritter, Tobias'

_publ_section_title
;
 Synthesis and structure of solution-stable one-dimensional palladium
 wires.
;
_journal_issue 12
_journal_name_full 'Nature chemistry'
_journal_page_first 949
_journal_page_last 953
_journal_paper_doi 10.1038/nchem.1197
_journal_volume 3
_journal_year 2011
_chemical_formula_sum 'C32 H26 Cl4 F N2 O4 Pd2'
_chemical_formula_weight 876.15
_chemical_name_systematic
; 
 ? 
;
_space_group_IT_number 14
_symmetry_cell_setting monoclinic
_symmetry_space_group_name_Hall '-P 2ybc'
_symmetry_space_group_name_H-M 'P 1 21/c 1'
_atom_sites_solution_hydrogens geom
_atom_sites_solution_primary direct
_atom_sites_solution_secondary difmap
_audit_creation_method SHELXL-97
_cell_angle_alpha 90.00
_cell_angle_beta 97.294(2)
_cell_angle_gamma 90.00
_cell_formula_units_Z 4
_cell_length_a 11.2537(6)
_cell_length_b 16.3457(8)
_cell_length_c 17.3310(9)
_cell_measurement_reflns_used 16075
_cell_measurement_temperature 100(2)
_cell_measurement_theta_max 27.559
_cell_measurement_theta_min 2.209
_cell_volume 3162.2(3)
_computing_cell_refinement 'SAINT 7.46A (Bruker-AXS, 2009)'
_computing_data_collection 'APEX2 v2009.3.0 (Bruker-AXS, 2009)'
_computing_data_reduction 'SAINT 7.46A (Bruker-AXS, 2009)'
_computing_molecular_graphics 'Bruker SHELXTL'
_computing_publication_material 'Bruker SHELXTL'
_computing_structure_refinement 'SHELXL-97 (Sheldrick, 2008)'
_computing_structure_solution 'SHELXS-97 (Sheldrick, 2008)'
_diffrn_ambient_temperature 100(2)
_diffrn_measured_fraction_theta_full 0.998
_diffrn_measured_fraction_theta_max 0.998
_diffrn_measurement_device_type 'CCD area detector'
_diffrn_measurement_method 'phi and omega scans'
_diffrn_radiation_monochromator graphite
_diffrn_radiation_source 'fine-focus sealed tube'
_diffrn_radiation_type MoK\a
_diffrn_radiation_wavelength 0.71073
_diffrn_reflns_av_R_equivalents 0.0547
_diffrn_reflns_av_sigmaI/netI 0.0259
_diffrn_reflns_limit_h_max 14
_diffrn_reflns_limit_h_min -14
_diffrn_reflns_limit_k_max 21
_diffrn_reflns_limit_k_min -21
_diffrn_reflns_limit_l_max 22
_diffrn_reflns_limit_l_min -22
_diffrn_reflns_number 88294
_diffrn_reflns_theta_full 27.66
_diffrn_reflns_theta_max 27.66
_diffrn_reflns_theta_min 1.72
_exptl_absorpt_coefficient_mu 1.523
_exptl_absorpt_correction_T_max 0.9557
_exptl_absorpt_correction_T_min 0.7114
_exptl_absorpt_correction_type multi-scan
_exptl_absorpt_process_details 'SADABS (Sheldrick, 2009)'
_exptl_crystal_colour brown
_exptl_crystal_density_diffrn 1.840
_exptl_crystal_density_method 'not measured'
_exptl_crystal_description needle
_exptl_crystal_F_000 1732
_exptl_crystal_size_max 0.24
_exptl_crystal_size_mid 0.05
_exptl_crystal_size_min 0.03
_refine_diff_density_max 1.827
_refine_diff_density_min -1.140
_refine_diff_density_rms 0.131
_refine_ls_extinction_method none
_refine_ls_goodness_of_fit_ref 1.098
_refine_ls_hydrogen_treatment constr
_refine_ls_matrix_type full
_refine_ls_number_parameters 437
_refine_ls_number_reflns 7363
_refine_ls_number_restraints 10
_refine_ls_restrained_S_all 1.099
_refine_ls_R_factor_all 0.0701
_refine_ls_R_factor_gt 0.0466
_refine_ls_shift/su_max 0.011
_refine_ls_shift/su_mean 0.000
_refine_ls_structure_factor_coef Fsqd
_refine_ls_weighting_details 'calc w=1/[\s^2^(Fo^2^)+(0.0367P)^2^+17.3596P] where P=(Fo^2^+2Fc^2^)/3'
_refine_ls_weighting_scheme calc
_refine_ls_wR_factor_gt 0.1100
_refine_ls_wR_factor_ref 0.1231
_reflns_number_gt 5289
_reflns_number_total 7363
_reflns_threshold_expression >2sigma(I)
_cod_data_source_file nchem.1197-s4.cif
_cod_data_source_block MGC-I-277
_cod_depositor_comments
;
The following automatic conversions were performed:

'_symmetry_cell_setting' value 'Monoclinic' changed to 'monoclinic'
according to /home/saulius/struct/CIF-dictionaries/cif_core.dic
dictionary named 'cif_core.dic' version 2.4.1 from 2010-06-29.

Automatic conversion script
Id: cif_fix_values 1891 2012-01-12 08:04:46Z andrius 
;
_cod_original_sg_symbol_H-M p21/c
_cod_database_code 1507998

loop_
_symmetry_equiv_pos_as_xyz
'x, y, z'
'-x, y+1/2, -z+1/2'
'-x, -y, -z'
'x, -y-1/2, z-1/2'

loop_
_atom_site_label
_atom_site_type_symbol
_atom_site_fract_x
_atom_site_fract_y
_atom_site_fract_z
_atom_site_U_iso_or_equiv
_atom_site_adp_type
_atom_site_occupancy
_atom_site_symmetry_multiplicity
_atom_site_calc_flag
_atom_site_refinement_flags
_atom_site_disorder_assembly
_atom_site_disorder_group
Pd1 Pd -0.13040(3) 0.49425(2) -0.00296(2) 0.01893(10) Uani 1 1 d . . .
Pd2 Pd -0.36871(3) 0.49153(2) 0.00418(2) 0.01883(10) Uani 1 1 d . . .
O1 O -0.1327(3) 0.3812(2) 0.0438(2) 0.0254(7) Uani 1 1 d . . .
O2 O -0.3108(3) 0.3977(2) 0.0856(2) 0.0274(7) Uani 1 1 d . . .
O3 O -0.1936(3) 0.4409(2) -0.11341(19) 0.0274(7) Uani 1 1 d . A .
O4 O -0.3733(3) 0.4070(2) -0.0809(2) 0.0302(8) Uani 1 1 d . A .
N1 N -0.1256(3) 0.6096(2) -0.0415(2) 0.0218(8) Uani 1 1 d . . .
N2 N -0.3639(3) 0.5813(2) 0.0832(2) 0.0205(8) Uani 1 1 d . . .
C1 C -0.1494(4) 0.6357(3) -0.1142(3) 0.0277(11) Uani 1 1 d . . .
H1 H -0.1712 0.5973 -0.1547 0.033 Uiso 1 1 calc R . .
C2 C -0.1429(4) 0.7182(3) -0.1322(3) 0.0315(11) Uani 1 1 d . . .
H2 H -0.1594 0.7354 -0.1849 0.038 Uiso 1 1 calc R . .
C3 C -0.1131(4) 0.7749(3) -0.0750(3) 0.0341(12) Uani 1 1 d . . .
H3 H -0.1096 0.8314 -0.0875 0.041 Uiso 1 1 calc R . .
C4 C -0.0880(4) 0.7486(3) 0.0018(3) 0.0288(11) Uani 1 1 d . . .
C5 C -0.0534(5) 0.8002(3) 0.0675(3) 0.0345(12) Uani 1 1 d . . .
H5 H -0.0466 0.8575 0.0604 0.041 Uiso 1 1 calc R . .
C6 C -0.0302(5) 0.7677(3) 0.1402(3) 0.0365(13) Uani 1 1 d . . .
H6 H -0.0074 0.8035 0.1827 0.044 Uiso 1 1 calc R . .
C7 C -0.0386(4) 0.6826(3) 0.1552(3) 0.0277(11) Uani 1 1 d . . .
C8 C -0.0160(4) 0.6453(3) 0.2288(3) 0.0315(12) Uani 1 1 d . . .
H8 H 0.0065 0.6777 0.2738 0.038 Uiso 1 1 calc R . .
C9 C -0.0265(4) 0.5629(4) 0.2352(3) 0.0303(11) Uani 1 1 d . . .
H9 H -0.0125 0.5387 0.2854 0.036 Uiso 1 1 calc R . .
C10 C -0.0570(4) 0.5125(3) 0.1709(3) 0.0279(10) Uani 1 1 d . . .
H10 H -0.0626 0.4550 0.1774 0.033 Uiso 1 1 calc R . .
C11 C -0.0790(4) 0.5463(3) 0.0983(3) 0.0227(9) Uani 1 1 d . . .
C12 C -0.0708(4) 0.6317(3) 0.0913(3) 0.0242(10) Uani 1 1 d . . .
C13 C -0.0949(4) 0.6649(3) 0.0164(3) 0.0232(10) Uani 1 1 d . . .
C14 C -0.3382(4) 0.5755(3) 0.1597(3) 0.0233(10) Uani 1 1 d . . .
H14 H -0.3236 0.5232 0.1828 0.028 Uiso 1 1 calc R . .
C15 C -0.3321(4) 0.6445(3) 0.2069(3) 0.0296(11) Uani 1 1 d . . .
H15 H -0.3131 0.6390 0.2616 0.036 Uiso 1 1 calc R . .
C16 C -0.3531(4) 0.7199(3) 0.1751(3) 0.0315(11) Uani 1 1 d . . .
H16 H -0.3476 0.7670 0.2075 0.038 Uiso 1 1 calc R . .
C17 C -0.3828(4) 0.7282(3) 0.0945(3) 0.0268(10) Uani 1 1 d . . .
C18 C -0.4114(5) 0.8023(3) 0.0530(4) 0.0360(12) Uani 1 1 d . . .
H18 H -0.4110 0.8523 0.0811 0.043 Uiso 1 1 calc R . .
C19 C -0.4392(5) 0.8035(3) -0.0251(4) 0.0375(13) Uani 1 1 d . . .
H19 H -0.4574 0.8542 -0.0507 0.045 Uiso 1 1 calc R . .
C20 C -0.4417(4) 0.7295(3) -0.0704(3) 0.0285(11) Uani 1 1 d . . .
C21 C -0.4712(4) 0.7254(4) -0.1512(3) 0.0348(13) Uani 1 1 d . . .
H21 H -0.4905 0.7740 -0.1801 0.042 Uiso 1 1 calc R . .
C22 C -0.4724(4) 0.6525(4) -0.1884(3) 0.0337(12) Uani 1 1 d . . .
H22 H -0.4928 0.6509 -0.2432 0.040 Uiso 1 1 calc R . .
C23 C -0.4445(4) 0.5797(3) -0.1482(3) 0.0283(11) Uani 1 1 d . . .
H23 H -0.4457 0.5293 -0.1755 0.034 Uiso 1 1 calc R . .
C24 C -0.4153(4) 0.5813(3) -0.0689(3) 0.0232(10) Uani 1 1 d . . .
C25 C -0.4151(4) 0.6566(3) -0.0308(3) 0.0223(9) Uani 1 1 d . . .
C26 C -0.2184(4) 0.3584(3) 0.0800(3) 0.0278(10) Uani 1 1 d . . .
C27 C -0.3862(4) 0.6557(3) 0.0506(3) 0.0215(9) Uani 1 1 d . . .
C28 C -0.2040(5) 0.2770(4) 0.1192(4) 0.0457(16) Uani 1 1 d . . .
H28A H -0.1730 0.2374 0.0843 0.069 Uiso 1 1 calc R . .
H28B H -0.2819 0.2583 0.1321 0.069 Uiso 1 1 calc R . .
H28C H -0.1478 0.2819 0.1671 0.069 Uiso 1 1 calc R . .
C29 C -0.2877(4) 0.4008(3) -0.1217(3) 0.0310(11) Uani 1 1 d . . .
C30 C -0.3069(14) 0.3486(11) -0.1950(10) 0.032(3) Uani 0.60(3) 1 d P A 1
H30A H -0.2340 0.3171 -0.1998 0.049 Uiso 0.60(3) 1 calc PR A 1
H30B H -0.3251 0.3840 -0.2406 0.049 Uiso 0.60(3) 1 calc PR A 1
H30F H -0.3739 0.3109 -0.1918 0.049 Uiso 0.60(3) 1 calc PR A 1
C30' C -0.304(2) 0.3241(17) -0.1709(14) 0.032(3) Uani 0.40(3) 1 d P A 2
H30E H -0.3832 0.3006 -0.1671 0.049 Uiso 0.40(3) 1 calc PR A 2
H30D H -0.2419 0.2843 -0.1522 0.049 Uiso 0.40(3) 1 calc PR A 2
H30C H -0.2977 0.3378 -0.2253 0.049 Uiso 0.40(3) 1 calc PR A 2
C1S C 0.2233(8) 0.4843(6) 0.3964(5) 0.0384(17) Uani 0.628(2) 1 d PDU B 1
H1SD H 0.2435 0.4413 0.4362 0.046 Uiso 0.628(2) 1 calc PR B 1
H1SC H 0.1381 0.4992 0.3965 0.046 Uiso 0.628(2) 1 calc PR B 1
Cl1 Cl 0.2449(3) 0.44640(19) 0.30499(17) 0.0443(6) Uani 0.628(2) 1 d PDU B 1
Cl2 Cl 0.3135(3) 0.57066(18) 0.41996(17) 0.0591(6) Uani 0.628(2) 1 d PDU B 1
C1S' C 0.2492(11) 0.5249(8) 0.3165(9) 0.0384(17) Uani 0.372(2) 1 d PD B 2
H1SA H 0.2133 0.5587 0.3549 0.046 Uiso 0.372(2) 1 calc PR B 2
H1SB H 0.2230 0.5473 0.2641 0.046 Uiso 0.372(2) 1 calc PR B 2
Cl1' Cl 0.2011(5) 0.4258(3) 0.3215(3) 0.0443(6) Uani 0.372(2) 1 d PD B 2
Cl2' Cl 0.4077(4) 0.5288(3) 0.3361(3) 0.0591(6) Uani 0.372(2) 1 d PD B 2
C2S C 0.2598(10) 0.5710(7) 0.6149(7) 0.070(3) Uani 0.765(3) 1 d PDU C 1
H2SD H 0.2661 0.6172 0.5787 0.083 Uiso 0.765(3) 1 calc PR C 1
H2SC H 0.1920 0.5358 0.5935 0.083 Uiso 0.765(3) 1 calc PR C 1
Cl3 Cl 0.2382(2) 0.60689(17) 0.70589(15) 0.0448(5) Uani 0.765(3) 1 d PDU C 1
Cl4 Cl 0.3992(3) 0.51228(19) 0.6281(2) 0.0887(11) Uani 0.765(3) 1 d PDU C 1
C2S' C 0.197(3) 0.5516(18) 0.6021(18) 0.070(3) Uani 0.235(3) 1 d PD C 2
H2SE H 0.1121 0.5359 0.6025 0.083 Uiso 0.235(3) 1 calc PR C 2
H2SB H 0.2039 0.5893 0.5583 0.083 Uiso 0.235(3) 1 calc PR C 2
Cl3' Cl 0.2899(6) 0.4664(4) 0.6000(4) 0.0448(5) Uani 0.235(3) 1 d PD C 2
Cl4' Cl 0.2607(14) 0.5936(10) 0.6928(11) 0.0887(11) Uani 0.235(3) 1 d PD C 2
F1 F -0.0260(6) 0.5246(4) 0.4454(4) 0.0744(18) Uani 0.759(7) 1 d P D 1
F1' F 0.0697(18) 0.5775(11) 0.4276(12) 0.0744(18) Uani 0.241(7) 1 d P D 2

loop_
_atom_site_aniso_label
_atom_site_aniso_U_11
_atom_site_aniso_U_22
_atom_site_aniso_U_33
_atom_site_aniso_U_23
_atom_site_aniso_U_13
_atom_site_aniso_U_12
Pd1 0.01281(17) 0.02309(19) 0.02130(19) -0.00080(13) 0.00378(13) -0.00031(12)
Pd2 0.01252(17) 0.02203(18) 0.02240(19) -0.00175(13) 0.00402(13) -0.00030(12)
O1 0.0166(16) 0.0249(17) 0.0353(19) 0.0029(14) 0.0057(14) 0.0010(13)
O2 0.0187(16) 0.0299(18) 0.0350(19) 0.0034(15) 0.0082(14) 0.0016(13)
O3 0.0197(17) 0.037(2) 0.0260(18) -0.0065(15) 0.0049(14) 0.0011(14)
O4 0.0176(16) 0.0339(19) 0.039(2) -0.0138(16) 0.0047(15) -0.0008(14)
N1 0.0160(18) 0.024(2) 0.026(2) 0.0021(16) 0.0050(15) -0.0001(15)
N2 0.0135(17) 0.024(2) 0.024(2) -0.0032(16) 0.0036(15) -0.0003(14)
C1 0.017(2) 0.037(3) 0.029(3) 0.005(2) 0.0054(19) 0.0012(19)
C2 0.017(2) 0.041(3) 0.037(3) 0.011(2) 0.005(2) 0.002(2)
C3 0.023(3) 0.029(3) 0.051(3) 0.009(2) 0.009(2) 0.003(2)
C4 0.018(2) 0.030(3) 0.039(3) 0.001(2) 0.009(2) -0.0001(19)
C5 0.026(3) 0.025(3) 0.053(4) -0.003(2) 0.008(2) -0.002(2)
C6 0.023(3) 0.039(3) 0.048(3) -0.018(3) 0.007(2) -0.002(2)
C7 0.015(2) 0.034(3) 0.034(3) -0.009(2) 0.0047(19) 0.0002(18)
C8 0.017(2) 0.048(3) 0.029(3) -0.013(2) 0.0020(19) 0.001(2)
C9 0.017(2) 0.052(3) 0.022(2) 0.000(2) 0.0025(18) 0.003(2)
C10 0.016(2) 0.036(3) 0.031(3) 0.003(2) 0.0034(19) 0.0021(19)
C11 0.013(2) 0.031(2) 0.025(2) -0.0042(19) 0.0029(17) 0.0016(17)
C12 0.013(2) 0.029(2) 0.030(3) -0.003(2) 0.0037(18) -0.0010(17)
C13 0.013(2) 0.028(2) 0.030(2) -0.003(2) 0.0077(18) 0.0024(17)
C14 0.015(2) 0.030(2) 0.025(2) 0.0037(19) 0.0055(18) 0.0015(18)
C15 0.021(2) 0.043(3) 0.025(2) -0.007(2) 0.0041(19) -0.001(2)
C16 0.022(2) 0.037(3) 0.037(3) -0.013(2) 0.006(2) -0.001(2)
C17 0.017(2) 0.027(2) 0.037(3) -0.004(2) 0.006(2) -0.0006(18)
C18 0.030(3) 0.026(3) 0.053(4) -0.006(2) 0.007(2) 0.000(2)
C19 0.028(3) 0.029(3) 0.056(4) 0.013(3) 0.004(3) 0.001(2)
C20 0.019(2) 0.031(3) 0.036(3) 0.009(2) 0.004(2) -0.0006(19)
C21 0.019(2) 0.042(3) 0.043(3) 0.019(3) 0.002(2) 0.000(2)
C22 0.020(2) 0.056(4) 0.024(3) 0.012(2) 0.001(2) -0.005(2)
C23 0.018(2) 0.041(3) 0.026(3) -0.003(2) 0.0042(19) -0.003(2)
C24 0.013(2) 0.031(3) 0.025(2) 0.005(2) 0.0012(17) -0.0018(17)
C25 0.012(2) 0.028(2) 0.027(2) 0.0032(19) 0.0034(18) -0.0011(17)
C26 0.022(2) 0.028(3) 0.034(3) 0.001(2) 0.005(2) -0.0005(19)
C27 0.013(2) 0.026(2) 0.026(2) 0.0006(19) 0.0047(17) 0.0006(17)
C28 0.028(3) 0.036(3) 0.075(5) 0.023(3) 0.016(3) 0.009(2)
C29 0.019(2) 0.042(3) 0.032(3) -0.012(2) 0.002(2) 0.002(2)
C30 0.027(3) 0.050(10) 0.022(8) -0.010(5) 0.010(5) -0.004(5)
C30' 0.027(3) 0.050(10) 0.022(8) -0.010(5) 0.010(5) -0.004(5)
C1S 0.038(4) 0.041(4) 0.038(4) 0.001(3) 0.009(3) 0.000(3)
Cl1 0.054(2) 0.0435(16) 0.0346(14) -0.0017(11) 0.0016(11) 0.0086(12)
Cl2 0.0605(15) 0.0603(15) 0.0590(14) -0.0183(12) 0.0169(11) -0.0214(11)
C1S' 0.038(4) 0.041(4) 0.038(4) 0.001(3) 0.009(3) 0.000(3)
Cl1' 0.054(2) 0.0435(16) 0.0346(14) -0.0017(11) 0.0016(11) 0.0086(12)
Cl2' 0.0605(15) 0.0603(15) 0.0590(14) -0.0183(12) 0.0169(11) -0.0214(11)
C2S 0.070(6) 0.065(6) 0.074(6) -0.022(5) 0.008(6) 0.007(5)
Cl3 0.0364(12) 0.0478(13) 0.0489(12) 0.0071(10) 0.0005(9) 0.0052(9)
Cl4 0.0764(19) 0.0685(18) 0.126(3) -0.0093(17) 0.0327(19) 0.0118(14)
C2S' 0.070(6) 0.065(6) 0.074(6) -0.022(5) 0.008(6) 0.007(5)
Cl3' 0.0364(12) 0.0478(13) 0.0489(12) 0.0071(10) 0.0005(9) 0.0052(9)
Cl4' 0.0764(19) 0.0685(18) 0.126(3) -0.0093(17) 0.0327(19) 0.0118(14)
F1 0.078(4) 0.058(4) 0.087(4) -0.015(3) 0.011(3) 0.017(3)
F1' 0.078(4) 0.058(4) 0.087(4) -0.015(3) 0.011(3) 0.017(3)

loop_
_atom_type_symbol
_atom_type_description
_atom_type_scat_dispersion_real
_atom_type_scat_dispersion_imag
_atom_type_scat_source
C C 0.0033 0.0016 'International Tables Vol C Tables 4.2.6.8 and 6.1.1.4'
H H 0.0000 0.0000 'International Tables Vol C Tables 4.2.6.8 and 6.1.1.4'
N N 0.0061 0.0033 'International Tables Vol C Tables 4.2.6.8 and 6.1.1.4'
O O 0.0106 0.0060 'International Tables Vol C Tables 4.2.6.8 and 6.1.1.4'
F F 0.0171 0.0103 'International Tables Vol C Tables 4.2.6.8 and 6.1.1.4'
Pd Pd -0.9988 1.0072 'International Tables Vol C Tables 4.2.6.8 and 6.1.1.4'
Cl Cl 0.1484 0.1585 'International Tables Vol C Tables 4.2.6.8 and 6.1.1.4'

loop_
_geom_angle_atom_site_label_1
_geom_angle_atom_site_label_2
_geom_angle_atom_site_label_3
_geom_angle
_geom_angle_site_symmetry_3
C11 Pd1 N1 82.68(18) .
C11 Pd1 O1 93.16(17) .
N1 Pd1 O1 175.82(15) .
C11 Pd1 O3 177.37(15) .
N1 Pd1 O3 96.06(15) .
O1 Pd1 O3 88.09(14) .
C11 Pd1 Pd2 98.47(13) .
N1 Pd1 Pd2 95.73(10) .
O1 Pd1 Pd2 84.44(9) .
O3 Pd1 Pd2 79.34(9) .
C11 Pd1 Pd1 76.20(13) 3_565
N1 Pd1 Pd1 83.22(10) 3_565
O1 Pd1 Pd1 96.23(9) 3_565
O3 Pd1 Pd1 105.98(9) 3_565
Pd2 Pd1 Pd1 174.65(2) 3_565
C24 Pd2 N2 82.85(19) .
C24 Pd2 O4 93.50(18) .
N2 Pd2 O4 176.19(15) .
C24 Pd2 O2 177.19(16) .
N2 Pd2 O2 95.45(15) .
O4 Pd2 O2 88.16(15) .
C24 Pd2 Pd1 98.24(13) .
N2 Pd2 Pd1 94.52(10) .
O4 Pd2 Pd1 84.89(9) .
O2 Pd2 Pd1 79.64(9) .
C24 Pd2 Pd2 73.45(13) 3_465
N2 Pd2 Pd2 84.53(10) 3_465
O4 Pd2 Pd2 95.51(9) 3_465
O2 Pd2 Pd2 108.67(9) 3_465
Pd1 Pd2 Pd2 171.68(2) 3_465
C26 O1 Pd1 121.0(3) .
C26 O2 Pd2 120.8(3) .
C29 O3 Pd1 120.1(3) .
C29 O4 Pd2 120.8(3) .
C1 N1 C13 119.2(4) .
C1 N1 Pd1 127.5(3) .
C13 N1 Pd1 113.3(3) .
C14 N2 C27 119.3(4) .
C14 N2 Pd2 128.0(3) .
C27 N2 Pd2 112.7(3) .
N1 C1 C2 121.1(5) .
N1 C1 H1 119.4 .
C2 C1 H1 119.4 .
C3 C2 C1 120.7(5) .
C3 C2 H2 119.7 .
C1 C2 H2 119.7 .
C2 C3 C4 119.0(5) .
C2 C3 H3 120.5 .
C4 C3 H3 120.5 .
C3 C4 C13 117.7(5) .
C3 C4 C5 125.6(5) .
C13 C4 C5 116.7(5) .
C6 C5 C4 120.6(5) .
C6 C5 H5 119.7 .
C4 C5 H5 119.7 .
C5 C6 C7 122.8(5) .
C5 C6 H6 118.6 .
C7 C6 H6 118.6 .
C12 C7 C8 117.4(5) .
C12 C7 C6 117.0(5) .
C8 C7 C6 125.6(5) .
C9 C8 C7 119.8(5) .
C9 C8 H8 120.1 .
C7 C8 H8 120.1 .
C8 C9 C10 122.4(5) .
C8 C9 H9 118.8 .
C10 C9 H9 118.8 .
C11 C10 C9 119.6(5) .
C11 C10 H10 120.2 .
C9 C10 H10 120.2 .
C10 C11 C12 118.4(5) .
C10 C11 Pd1 130.0(4) .
C12 C11 Pd1 111.5(3) .
C7 C12 C13 120.3(5) .
C7 C12 C11 122.4(5) .
C13 C12 C11 117.3(4) .
N1 C13 C4 122.2(5) .
N1 C13 C12 115.2(4) .
C4 C13 C12 122.6(5) .
N2 C14 C15 121.3(5) .
N2 C14 H14 119.4 .
C15 C14 H14 119.4 .
C16 C15 C14 120.3(5) .
C16 C15 H15 119.8 .
C14 C15 H15 119.8 .
C15 C16 C17 120.0(5) .
C15 C16 H16 120.0 .
C17 C16 H16 120.0 .
C16 C17 C27 116.4(5) .
C16 C17 C18 126.6(5) .
C27 C17 C18 117.0(5) .
C19 C18 C17 121.8(5) .
C19 C18 H18 119.1 .
C17 C18 H18 119.1 .
C18 C19 C20 121.4(5) .
C18 C19 H19 119.3 .
C20 C19 H19 119.3 .
C25 C20 C21 117.5(5) .
C25 C20 C19 117.7(5) .
C21 C20 C19 124.8(5) .
C22 C21 C20 120.3(5) .
C22 C21 H21 119.8 .
C20 C21 H21 119.8 .
C21 C22 C23 121.7(5) .
C21 C22 H22 119.2 .
C23 C22 H22 119.2 .
C24 C23 C22 119.6(5) .
C24 C23 H23 120.2 .
C22 C23 H23 120.2 .
C23 C24 C25 118.4(5) .
C23 C24 Pd2 129.9(4) .
C25 C24 Pd2 111.7(3) .
C20 C25 C24 122.5(4) .
C20 C25 C27 120.7(5) .
C24 C25 C27 116.8(4) .
O2 C26 O1 125.8(5) .
O2 C26 C28 118.1(4) .
O1 C26 C28 116.1(4) .
N2 C27 C17 122.7(4) .
N2 C27 C25 115.8(4) .
C17 C27 C25 121.4(4) .
C26 C28 H28A 109.5 .
C26 C28 H28B 109.5 .
H28A C28 H28B 109.5 .
C26 C28 H28C 109.5 .
H28A C28 H28C 109.5 .
H28B C28 H28C 109.5 .
O3 C29 O4 126.2(5) .
O3 C29 C30' 123.0(10) .
O4 C29 C30' 109.5(10) .
O3 C29 C30 115.0(7) .
O4 C29 C30 118.2(7) .
C29 C30 H30A 109.5 .
C29 C30 H30B 109.5 .
C29 C30 H30F 109.5 .
C29 C30' H30E 109.5 .
C29 C30' H30D 109.5 .
H30E C30' H30D 109.5 .
C29 C30' H30C 109.5 .
H30E C30' H30C 109.5 .
H30D C30' H30C 109.5 .
Cl1 C1S Cl2 110.7(5) .
Cl1 C1S H1SD 109.5 .
Cl2 C1S H1SD 109.5 .
Cl1 C1S H1SC 109.5 .
Cl2 C1S H1SC 109.5 .
H1SD C1S H1SC 108.1 .
Cl1' C1S' Cl2' 109.9(8) .
Cl1' C1S' H1SA 109.7 .
Cl2' C1S' H1SA 109.7 .
Cl1' C1S' H1SB 109.7 .
Cl2' C1S' H1SB 109.7 .
H1SA C1S' H1SB 108.2 .
Cl3 C2S Cl4 106.4(6) .
Cl3 C2S H2SD 110.5 .
Cl4 C2S H2SD 110.5 .
Cl3 C2S H2SC 110.5 .
Cl4 C2S H2SC 110.5 .
H2SD C2S H2SC 108.6 .
Cl3' C2S' Cl4' 98.7(13) .
Cl3' C2S' H2SE 112.0 .
Cl4' C2S' H2SE 112.0 .
Cl3' C2S' H2SB 112.0 .
Cl4' C2S' H2SB 112.0 .
H2SE C2S' H2SB 109.7 .

loop_
_geom_bond_atom_site_label_1
_geom_bond_atom_site_label_2
_geom_bond_distance
_geom_bond_site_symmetry_2
Pd1 C11 1.971(5) .
Pd1 N1 2.003(4) .
Pd1 O1 2.020(3) .
Pd1 O3 2.141(3) .
Pd1 Pd2 2.7008(4) .
Pd1 Pd1 2.9296(6) 3_565
Pd2 C24 1.966(5) .
Pd2 N2 2.003(4) .
Pd2 O4 2.017(3) .
Pd2 O2 2.129(3) .
Pd2 Pd2 2.9531(6) 3_465
O1 C26 1.270(6) .
O2 C26 1.237(6) .
O3 C29 1.238(6) .
O4 C29 1.270(6) .
N1 C1 1.325(6) .
N1 C13 1.361(6) .
N2 C14 1.324(6) .
N2 C27 1.352(6) .
C1 C2 1.388(7) .
C1 H1 0.9500 .
C2 C3 1.368(8) .
C2 H2 0.9500 .
C3 C4 1.394(8) .
C3 H3 0.9500 .
C4 C13 1.396(7) .
C4 C5 1.430(7) .
C5 C6 1.360(8) .
C5 H5 0.9500 .
C6 C7 1.422(8) .
C6 H6 0.9500 .
C7 C12 1.396(7) .
C7 C8 1.407(8) .
C8 C9 1.358(8) .
C8 H8 0.9500 .
C9 C10 1.394(7) .
C9 H9 0.9500 .
C10 C11 1.367(7) .
C10 H10 0.9500 .
C11 C12 1.404(7) .
C12 C13 1.402(7) .
C14 C15 1.389(7) .
C14 H14 0.9500 .
C15 C16 1.358(8) .
C15 H15 0.9500 .
C16 C17 1.400(7) .
C16 H16 0.9500 .
C17 C27 1.406(7) .
C17 C18 1.425(7) .
C18 C19 1.350(8) .
C18 H18 0.9500 .
C19 C20 1.440(8) .
C19 H19 0.9500 .
C20 C25 1.388(7) .
C20 C21 1.399(8) .
C21 C22 1.355(8) .
C21 H21 0.9500 .
C22 C23 1.393(7) .
C22 H22 0.9500 .
C23 C24 1.372(7) .
C23 H23 0.9500 .
C24 C25 1.396(7) .
C25 C27 1.407(7) .
C26 C28 1.494(7) .
C28 H28A 0.9800 .
C28 H28B 0.9800 .
C28 H28C 0.9800 .
C29 C30' 1.51(3) .
C29 C30 1.523(16) .
C30 H30A 0.9800 .
C30 H30B 0.9800 .
C30 H30F 0.9800 .
C30' H30E 0.9800 .
C30' H30D 0.9800 .
C30' H30C 0.9800 .
C1S Cl1 1.747(9) .
C1S Cl2 1.756(9) .
C1S H1SD 0.9900 .
C1S H1SC 0.9900 .
C1S' Cl1' 1.713(13) .
C1S' Cl2' 1.775(13) .
C1S' H1SA 0.9900 .
C1S' H1SB 0.9900 .
C2S Cl3 1.728(11) .
C2S Cl4 1.829(11) .
C2S H2SD 0.9900 .
C2S H2SC 0.9900 .
C2S' Cl3' 1.74(2) .
C2S' Cl4' 1.78(2) .
C2S' H2SE 0.9900 .
C2S' H2SB 0.9900 .

loop_
_geom_torsion_atom_site_label_1
_geom_torsion_atom_site_label_2
_geom_torsion_atom_site_label_3
_geom_torsion_atom_site_label_4
_geom_torsion
_geom_torsion_site_symmetry_1
C11 Pd1 Pd2 C24 105.0(2) .
N1 Pd1 Pd2 C24 21.62(19) .
O1 Pd1 Pd2 C24 -162.59(18) .
O3 Pd1 Pd2 C24 -73.49(18) .
C11 Pd1 Pd2 N2 21.63(19) .
N1 Pd1 Pd2 N2 -61.79(16) .
O1 Pd1 Pd2 N2 114.01(15) .
O3 Pd1 Pd2 N2 -156.90(15) .
C11 Pd1 Pd2 O4 -162.15(18) .
N1 Pd1 Pd2 O4 114.43(16) .
O1 Pd1 Pd2 O4 -69.77(15) .
O3 Pd1 Pd2 O4 19.32(15) .
C11 Pd1 Pd2 O2 -73.09(17) .
N1 Pd1 Pd2 O2 -156.52(15) .
O1 Pd1 Pd2 O2 19.28(14) .
O3 Pd1 Pd2 O2 108.37(14) .
C11 Pd1 O1 C26 77.5(4) .
O3 Pd1 O1 C26 -100.2(4) .
Pd2 Pd1 O1 C26 -20.8(4) .
N2 Pd2 O2 C26 -120.6(4) .
O4 Pd2 O2 C26 58.2(4) .
Pd1 Pd2 O2 C26 -27.0(4) .
N1 Pd1 O3 C29 -122.8(4) .
O1 Pd1 O3 C29 56.6(4) .
Pd2 Pd1 O3 C29 -28.1(4) .
C24 Pd2 O4 C29 78.4(4) .
O2 Pd2 O4 C29 -99.3(4) .
Pd1 Pd2 O4 C29 -19.6(4) .
C11 Pd1 N1 C1 179.0(4) .
O3 Pd1 N1 C1 -3.3(4) .
Pd2 Pd1 N1 C1 -83.2(4) .
C11 Pd1 N1 C13 -1.7(3) .
O3 Pd1 N1 C13 176.0(3) .
Pd2 Pd1 N1 C13 96.2(3) .
C24 Pd2 N2 C14 179.1(4) .
O2 Pd2 N2 C14 -3.1(4) .
Pd1 Pd2 N2 C14 -83.2(4) .
C24 Pd2 N2 C27 -3.5(3) .
O2 Pd2 N2 C27 174.2(3) .
Pd1 Pd2 N2 C27 94.2(3) .
C13 N1 C1 C2 0.3(7) .
Pd1 N1 C1 C2 179.6(3) .
N1 C1 C2 C3 -0.8(7) .
C1 C2 C3 C4 0.7(7) .
C2 C3 C4 C13 -0.1(7) .
C2 C3 C4 C5 178.7(5) .
C3 C4 C5 C6 -179.5(5) .
C13 C4 C5 C6 -0.7(7) .
C4 C5 C6 C7 0.0(8) .
C5 C6 C7 C12 0.8(7) .
C5 C6 C7 C8 -179.9(5) .
C12 C7 C8 C9 -0.3(7) .
C6 C7 C8 C9 -179.6(5) .
C7 C8 C9 C10 1.2(7) .
C8 C9 C10 C11 -0.8(7) .
C9 C10 C11 C12 -0.5(7) .
C9 C10 C11 Pd1 -177.0(3) .
N1 Pd1 C11 C10 178.7(5) .
O1 Pd1 C11 C10 -0.8(4) .
Pd2 Pd1 C11 C10 84.0(4) .
Pd1 Pd1 C11 C10 -96.5(4) 3_565
N1 Pd1 C11 C12 2.1(3) .
O1 Pd1 C11 C12 -177.5(3) .
Pd2 Pd1 C11 C12 -92.7(3) .
Pd1 Pd1 C11 C12 86.8(3) 3_565
C8 C7 C12 C13 179.8(4) .
C6 C7 C12 C13 -0.8(7) .
C8 C7 C12 C11 -1.1(7) .
C6 C7 C12 C11 178.3(4) .
C10 C11 C12 C7 1.5(7) .
Pd1 C11 C12 C7 178.6(4) .
C10 C11 C12 C13 -179.3(4) .
Pd1 C11 C12 C13 -2.2(5) .
C1 N1 C13 C4 0.2(6) .
Pd1 N1 C13 C4 -179.2(4) .
C1 N1 C13 C12 -179.7(4) .
Pd1 N1 C13 C12 0.9(5) .
C3 C4 C13 N1 -0.3(7) .
C5 C4 C13 N1 -179.3(4) .
C3 C4 C13 C12 179.6(4) .
C5 C4 C13 C12 0.6(7) .
C7 C12 C13 N1 -179.9(4) .
C11 C12 C13 N1 0.9(6) .
C7 C12 C13 C4 0.1(7) .
C11 C12 C13 C4 -179.0(4) .
C27 N2 C14 C15 -0.9(6) .
Pd2 N2 C14 C15 176.4(3) .
N2 C14 C15 C16 0.3(7) .
C14 C15 C16 C17 0.9(7) .
C15 C16 C17 C27 -1.5(7) .
C15 C16 C17 C18 177.6(5) .
C16 C17 C18 C19 -179.9(5) .
C27 C17 C18 C19 -0.8(7) .
C17 C18 C19 C20 0.3(8) .
C18 C19 C20 C25 0.3(7) .
C18 C19 C20 C21 179.0(5) .
C25 C20 C21 C22 -0.5(7) .
C19 C20 C21 C22 -179.2(5) .
C20 C21 C22 C23 -0.1(8) .
C21 C22 C23 C24 0.2(7) .
C22 C23 C24 C25 0.3(7) .
C22 C23 C24 Pd2 -178.6(4) .
N2 Pd2 C24 C23 -178.3(5) .
O4 Pd2 C24 C23 2.8(4) .
Pd1 Pd2 C24 C23 88.2(4) .
Pd2 Pd2 C24 C23 -91.9(4) 3_465
N2 Pd2 C24 C25 2.8(3) .
O4 Pd2 C24 C25 -176.1(3) .
Pd1 Pd2 C24 C25 -90.8(3) .
Pd2 Pd2 C24 C25 89.2(3) 3_465
C21 C20 C25 C24 1.0(7) .
C19 C20 C25 C24 179.8(4) .
C21 C20 C25 C27 -179.1(4) .
C19 C20 C25 C27 -0.3(7) .
C23 C24 C25 C20 -0.9(7) .
Pd2 C24 C25 C20 178.2(4) .
C23 C24 C25 C27 179.2(4) .
Pd2 C24 C25 C27 -1.7(5) .
Pd2 O2 C26 O1 21.1(7) .
Pd2 O2 C26 C28 -159.2(4) .
Pd1 O1 C26 O2 5.9(7) .
Pd1 O1 C26 C28 -173.7(4) .
C14 N2 C27 C17 0.2(6) .
Pd2 N2 C27 C17 -177.4(3) .
C14 N2 C27 C25 -178.8(4) .
Pd2 N2 C27 C25 3.6(5) .
C16 C17 C27 N2 0.9(7) .
C18 C17 C27 N2 -178.2(4) .
C16 C17 C27 C25 179.9(4) .
C18 C17 C27 C25 0.8(7) .
C20 C25 C27 N2 178.9(4) .
C24 C25 C27 N2 -1.3(6) .
C20 C25 C27 C17 -0.2(7) .
C24 C25 C27 C17 179.7(4) .
Pd1 O3 C29 O4 23.8(7) .
Pd1 O3 C29 C30' -141.8(12) .
Pd1 O3 C29 C30 -165.1(8) .
Pd2 O4 C29 O3 3.1(8) .
Pd2 O4 C29 C30' 170.3(11) .
Pd2 O4 C29 C30 -167.7(9) .
